data_9004107
loop_
_publ_author_name
'Szymanski, J. T.'

_publ_section_title
;
 The crystal structure of mawsonite, Cu6Fe2SnS8
;
_journal_name_full 'The Canadian Mineralogist'
_journal_page_first 529
_journal_page_last 535
_journal_volume 14
_journal_year 1976
_chemical_formula_sum 'Cu6 Fe2 S8 Sn'
_chemical_name_mineral Mawsonite
_space_group_IT_number 115
_symmetry_space_group_name_Hall 'P -4 -2'
_symmetry_space_group_name_H-M 'P -4 m 2'
_cell_angle_alpha 90
_cell_angle_beta 90
_cell_angle_gamma 90
_cell_length_a 7.603
_cell_length_b 7.603
_cell_length_c 5.358
_cell_formula_units_Z 1
_cell_volume 309.722
_database_code_amcsd 0005128
_exptl_crystal_density_diffrn 4.655
_cod_original_formula_sum 'Sn Cu6 Fe2 S8'
_cod_database_code 9004107

loop_
_space_group_symop_operation_xyz
x,y,z
y,x,-z
y,-x,-z
x,-y,z
-x,-y,z
-y,-x,-z
-y,x,-z
-x,y,z

loop_
_atom_site_aniso_label
_atom_site_aniso_U_11
_atom_site_aniso_U_22
_atom_site_aniso_U_33
_atom_site_aniso_U_12
_atom_site_aniso_U_13
_atom_site_aniso_U_23
Sn 0.00840 0.00840 0.00910 0.00000 0.00000 0.00000
Cu1 0.01650 0.02470 0.01860 0.00000 0.00000 0.00000
Cu2 0.01650 0.01650 0.01820 -0.00270 0.00120 -0.00120
Fe1 0.01140 0.01140 0.00510 0.00000 0.00000 0.00000
Fe2 0.00830 0.00830 0.00540 0.00000 0.00000 0.00000
S1 0.00950 0.01060 0.01150 0.00000 -0.00260 0.00000
S2 0.00920 0.01320 0.00840 0.00000 -0.00180 0.00000

loop_
_atom_site_label
_atom_site_fract_x
_atom_site_fract_y
_atom_site_fract_z
Sn 0.00000 0.00000 0.00000
Cu1 0.50000 0.00000 0.00020
Cu2 0.24630 0.24630 0.50000
Fe1 0.50000 0.50000 0.00000
Fe2 0.50000 0.50000 0.50000
S1 0.26150 0.00000 0.25380
S2 0.25970 0.50000 0.24900

loop_
_cod_related_entry_id
_cod_related_entry_database
_cod_related_entry_code
1 AMCSD 0005128
